data_1552070
loop_
_publ_author_name
'Gang Liu'
'Morgan E. Shirley'
'Khoi N. Van'
'Rae Lynn McFarlin'
'Daniel Romo'

_publ_section_title
;
 Rapid assembly of complex cyclopentanes employing chiral,
 alpha,beta-unsaturated acylammonium intermediates
;
_journal_name_full 'Nature Chemistry'
_journal_page_first 1049
_journal_page_last 1057
_journal_paper_doi 10.1038/nchem.1788
_journal_volume 5
_journal_year 2013
_chemical_formula_sum 'C11 H12 O5'
_chemical_formula_weight 224.21
_space_group_IT_number 2
_space_group_name_Hall '-P 1'
_space_group_name_H-M_alt 'P -1'
_symmetry_cell_setting triclinic
_symmetry_space_group_name_H-M 'P -1'
_atom_sites_solution_hydrogens geom
_atom_sites_solution_primary direct
_atom_sites_solution_secondary difmap
_cell_angle_alpha 91.291(9)
_cell_angle_beta 98.594(9)
_cell_angle_gamma 91.918(10)
_cell_formula_units_Z 2
_cell_length_a 6.1277(8)
_cell_length_b 7.5181(9)
_cell_length_c 10.9862(14)
_cell_measurement_reflns_used 952
_cell_measurement_temperature 110(2)
_cell_measurement_theta_max 62.13
_cell_measurement_theta_min 4.07
_cell_volume 499.96(11)
_computing_cell_refinement
; 
  CELL-NOW (Sheldrick, 2003) and SAINT (BRUKER-NONIUS, 2003) 
;
_computing_data_collection 'FRAMBO (BRUKER-NONIUS, 2003)'
_computing_data_reduction 'Bruker APEX2'
_computing_molecular_graphics 'X-SEED (Barbour, 2001)'
_computing_publication_material 'Bruker SHELXTL'
_computing_structure_refinement 'SHELXL-97 (Sheldrick, 2008)'
_computing_structure_solution 'SHELXS-97 (Sheldrick, 2008)'
_diffrn_ambient_temperature 110(2)
_diffrn_measured_fraction_theta_full 0.978
_diffrn_measured_fraction_theta_max 0.978
_diffrn_measurement_device_type 'BRUKER GADDS D8 Discover'
_diffrn_measurement_method 'phi and omega scans'
_diffrn_radiation_monochromator graphite
_diffrn_radiation_source 'fine-focus sealed tube'
_diffrn_radiation_type CuK\a
_diffrn_radiation_wavelength 1.54178
_diffrn_reflns_av_R_equivalents 0.0623
_diffrn_reflns_av_sigmaI/netI 0.0320
_diffrn_reflns_limit_h_max 6
_diffrn_reflns_limit_h_min -6
_diffrn_reflns_limit_k_max 8
_diffrn_reflns_limit_k_min -8
_diffrn_reflns_limit_l_max 12
_diffrn_reflns_limit_l_min -12
_diffrn_reflns_number 11342
_diffrn_reflns_theta_full 60.00
_diffrn_reflns_theta_max 60.00
_diffrn_reflns_theta_min 4.07
_diffrn_standards_decay_% 0
_diffrn_standards_interval_count 0
_diffrn_standards_number 0
_exptl_absorpt_coefficient_mu 1.007
_exptl_absorpt_correction_T_max 0.9514
_exptl_absorpt_correction_T_min 0.8973
_exptl_absorpt_correction_type multi-scan
_exptl_absorpt_process_details 'SADABS; (Sheldrick, 2006)'
_exptl_crystal_colour colorless
_exptl_crystal_density_diffrn 1.489
_exptl_crystal_density_method 'not measured'
_exptl_crystal_description block
_exptl_crystal_F_000 236
_exptl_crystal_size_max 0.11
_exptl_crystal_size_mid 0.08
_exptl_crystal_size_min 0.05
_refine_diff_density_max 0.191
_refine_diff_density_min -0.205
_refine_diff_density_rms 0.048
_refine_ls_extinction_coef 0.022(2)
_refine_ls_extinction_expression Fc^*^=kFc[1+0.001xFc^2^\l^3^/sin(2\q)]^-1/4^
_refine_ls_extinction_method SHELXL
_refine_ls_goodness_of_fit_ref 1.034
_refine_ls_hydrogen_treatment constr
_refine_ls_matrix_type full
_refine_ls_number_parameters 147
_refine_ls_number_reflns 1450
_refine_ls_number_restraints 0
_refine_ls_restrained_S_all 1.034
_refine_ls_R_factor_all 0.0404
_refine_ls_R_factor_gt 0.0340
_refine_ls_shift/su_max 0.000
_refine_ls_shift/su_mean 0.000
_refine_ls_structure_factor_coef Fsqd
_refine_ls_weighting_details 'calc w=1/[\s^2^(Fo^2^)+(0.0645P)^2^+0.0000P] where P=(Fo^2^+2Fc^2^)/3'
_refine_ls_weighting_scheme calc
_refine_ls_wR_factor_gt 0.0922
_refine_ls_wR_factor_ref 0.0943
_reflns_number_gt 1211
_reflns_number_total 1450
_reflns_threshold_expression >2sigma(I)
_cod_data_source_file nchem.1788-s8.cif
_cod_data_source_block drb
_cod_depositor_comments
;
The following automatic conversions were performed:

data item '_symmetry_cell_setting' value 'Triclinic' was changed to
'triclinic' in accordance with the built-in table derived from the
CIF Core dictionary named 'cif_core.dic' version 2.4.5 last updated
on 2014-11-21.

Automatic conversion script
Id: cif_fix_values 6909 2019-04-08 15:41:33Z antanas 
;
_cod_original_sg_symbol_H-M P-1
_cod_database_code 1552070

loop_
_symmetry_equiv_pos_as_xyz
'x, y, z'
'-x, -y, -z'

loop_
_atom_site_label
_atom_site_type_symbol
_atom_site_fract_x
_atom_site_fract_y
_atom_site_fract_z
_atom_site_U_iso_or_equiv
_atom_site_adp_type
_atom_site_occupancy
_atom_site_symmetry_multiplicity
_atom_site_calc_flag
_atom_site_refinement_flags
_atom_site_disorder_assembly
_atom_site_disorder_group
C1 C -0.0176(3) 0.3959(2) 0.63895(15) 0.0170(4) Uani 1 1 d . . .
C2 C 0.0471(3) 0.2164(2) 0.59210(16) 0.0212(4) Uani 1 1 d . . .
H2A H -0.0179 0.2015 0.5042 0.025 Uiso 1 1 calc R . .
H2B H -0.0206 0.1223 0.6375 0.025 Uiso 1 1 calc R . .
C3 C 0.2986(3) 0.1854(2) 0.60350(16) 0.0214(4) Uani 1 1 d . . .
H3A H 0.3274 0.0567 0.6072 0.026 Uiso 1 1 calc R . .
H3B H 0.3598 0.2351 0.5325 0.026 Uiso 1 1 calc R . .
C4 C 0.3985(3) 0.2806(2) 0.72115(16) 0.0183(4) Uani 1 1 d . . .
C5 C 0.3703(3) 0.4810(2) 0.71490(16) 0.0181(4) Uani 1 1 d . . .
H5A H 0.3776 0.5252 0.6313 0.022 Uiso 1 1 calc R . .
H5B H 0.4806 0.5477 0.7756 0.022 Uiso 1 1 calc R . .
C6 C 0.1355(3) 0.4887(2) 0.74875(15) 0.0172(4) Uani 1 1 d . . .
C7 C 0.3054(3) 0.2279(2) 0.83739(15) 0.0184(4) Uani 1 1 d . . .
H7A H 0.2273 0.1084 0.8281 0.022 Uiso 1 1 calc R . .
C8 C 0.1546(3) 0.3763(2) 0.86773(16) 0.0172(4) Uani 1 1 d . . .
H8A H 0.2224 0.4479 0.9413 0.021 Uiso 1 1 calc R . .
H8B H 0.0085 0.3274 0.8814 0.021 Uiso 1 1 calc R . .
C9 C 0.5465(3) 0.2175(2) 0.89137(16) 0.0191(4) Uani 1 1 d . . .
C10 C 0.0580(3) 0.6740(2) 0.76518(15) 0.0168(4) Uani 1 1 d . . .
C11 C -0.2029(3) 0.8464(2) 0.84463(18) 0.0273(5) Uani 1 1 d . . .
H11A H -0.3306 0.8332 0.8882 0.041 Uiso 1 1 calc R . .
H11B H -0.2502 0.8941 0.7630 0.041 Uiso 1 1 calc R . .
H11C H -0.0921 0.9284 0.8917 0.041 Uiso 1 1 calc R . .
O1 O -0.18212(19) 0.46690(16) 0.59060(11) 0.0218(3) Uani 1 1 d . . .
O2 O 0.62351(19) 0.23317(15) 0.78061(11) 0.0215(3) Uani 1 1 d . . .
O3 O 0.6573(2) 0.20115(16) 0.98955(11) 0.0254(4) Uani 1 1 d . . .
O4 O 0.1328(2) 0.80537(15) 0.72270(11) 0.0222(3) Uani 1 1 d . . .
O5 O -0.10835(19) 0.67509(15) 0.83131(11) 0.0201(3) Uani 1 1 d . . .

loop_
_atom_site_aniso_label
_atom_site_aniso_U_11
_atom_site_aniso_U_22
_atom_site_aniso_U_33
_atom_site_aniso_U_23
_atom_site_aniso_U_13
_atom_site_aniso_U_12
C1 0.0161(9) 0.0200(10) 0.0158(9) 0.0032(7) 0.0053(7) -0.0010(7)
C2 0.0231(10) 0.0189(10) 0.0206(9) -0.0019(7) 0.0000(8) 0.0002(8)
C3 0.0268(10) 0.0160(10) 0.0224(10) -0.0008(7) 0.0065(8) 0.0047(8)
C4 0.0151(9) 0.0185(10) 0.0220(9) 0.0019(7) 0.0036(7) 0.0040(7)
C5 0.0184(9) 0.0156(9) 0.0207(9) 0.0016(7) 0.0036(7) 0.0036(7)
C6 0.0183(9) 0.0161(9) 0.0176(9) 0.0007(7) 0.0036(7) 0.0031(7)
C7 0.0187(9) 0.0154(9) 0.0208(9) -0.0006(7) 0.0025(7) 0.0014(7)
C8 0.0174(9) 0.0145(9) 0.0195(9) 0.0002(7) 0.0020(7) 0.0028(7)
C9 0.0221(10) 0.0115(9) 0.0243(10) 0.0003(7) 0.0044(8) 0.0044(7)
C10 0.0180(9) 0.0163(10) 0.0152(9) -0.0010(7) -0.0005(7) 0.0020(8)
C11 0.0292(11) 0.0170(10) 0.0381(11) -0.0020(8) 0.0113(9) 0.0097(8)
O1 0.0181(7) 0.0266(7) 0.0205(7) 0.0017(5) 0.0016(5) 0.0035(5)
O2 0.0182(7) 0.0192(7) 0.0269(7) 0.0011(5) 0.0021(5) 0.0054(5)
O3 0.0245(7) 0.0246(8) 0.0252(7) -0.0002(5) -0.0030(6) 0.0060(6)
O4 0.0280(7) 0.0163(7) 0.0228(7) 0.0015(5) 0.0052(6) 0.0027(6)
O5 0.0211(7) 0.0149(7) 0.0253(7) -0.0013(5) 0.0061(5) 0.0044(5)

loop_
_atom_type_symbol
_atom_type_description
_atom_type_scat_dispersion_real
_atom_type_scat_dispersion_imag
_atom_type_scat_source
C C 0.0181 0.0091 'International Tables Vol C Tables 4.2.6.8 and 6.1.1.4'
H H 0.0000 0.0000 'International Tables Vol C Tables 4.2.6.8 and 6.1.1.4'
O O 0.0492 0.0322 'International Tables Vol C Tables 4.2.6.8 and 6.1.1.4'

loop_
_geom_angle_atom_site_label_1
_geom_angle_atom_site_label_2
_geom_angle_atom_site_label_3
_geom_angle
_geom_angle_site_symmetry_1
_geom_angle_site_symmetry_3
O1 C1 C2 121.20(16) . .
O1 C1 C6 120.62(15) . .
C2 C1 C6 118.17(14) . .
C1 C2 C3 116.32(14) . .
C1 C2 H2A 108.2 . .
C3 C2 H2A 108.2 . .
C1 C2 H2B 108.2 . .
C3 C2 H2B 108.2 . .
H2A C2 H2B 107.4 . .
C4 C3 C2 104.98(14) . .
C4 C3 H3A 110.8 . .
C2 C3 H3A 110.8 . .
C4 C3 H3B 110.8 . .
C2 C3 H3B 110.8 . .
H3A C3 H3B 108.8 . .
O2 C4 C3 118.86(14) . .
O2 C4 C5 112.86(13) . .
C3 C4 C5 111.94(14) . .
O2 C4 C7 89.77(12) . .
C3 C4 C7 116.49(15) . .
C5 C4 C7 104.33(14) . .
C4 C5 C6 98.95(13) . .
C4 C5 H5A 112.0 . .
C6 C5 H5A 112.0 . .
C4 C5 H5B 112.0 . .
C6 C5 H5B 112.0 . .
H5A C5 H5B 109.7 . .
C10 C6 C5 114.28(14) . .
C10 C6 C1 108.29(13) . .
C5 C6 C1 105.27(14) . .
C10 C6 C8 114.21(14) . .
C5 C6 C8 102.15(13) . .
C1 C6 C8 112.28(14) . .
C9 C7 C4 83.55(13) . .
C9 C7 C8 124.61(14) . .
C4 C7 C8 107.24(13) . .
C9 C7 H7A 112.4 . .
C4 C7 H7A 112.4 . .
C8 C7 H7A 112.4 . .
C7 C8 C6 101.96(13) . .
C7 C8 H8A 111.4 . .
C6 C8 H8A 111.4 . .
C7 C8 H8B 111.4 . .
C6 C8 H8B 111.4 . .
H8A C8 H8B 109.2 . .
O3 C9 O2 125.94(16) . .
O3 C9 C7 138.97(17) . .
O2 C9 C7 95.09(13) . .
O4 C10 O5 123.95(16) . .
O4 C10 C6 124.74(16) . .
O5 C10 C6 111.30(14) . .
O5 C11 H11A 109.5 . .
O5 C11 H11B 109.5 . .
H11A C11 H11B 109.5 . .
O5 C11 H11C 109.5 . .
H11A C11 H11C 109.5 . .
H11B C11 H11C 109.5 . .
C9 O2 C4 89.80(12) . .
C10 O5 C11 114.98(14) . .

loop_
_geom_bond_atom_site_label_1
_geom_bond_atom_site_label_2
_geom_bond_distance
_geom_bond_site_symmetry_2
C1 O1 1.213(2) .
C1 C2 1.519(3) .
C1 C6 1.550(2) .
C2 C3 1.553(2) .
C2 H2A 0.9900 .
C2 H2B 0.9900 .
C3 C4 1.500(2) .
C3 H3A 0.9900 .
C3 H3B 0.9900 .
C4 O2 1.493(2) .
C4 C5 1.524(2) .
C4 C7 1.529(2) .
C5 C6 1.542(2) .
C5 H5A 0.9900 .
C5 H5B 0.9900 .
C6 C10 1.503(2) .
C6 C8 1.564(2) .
C7 C9 1.513(2) .
C7 C8 1.534(2) .
C7 H7A 1.0000 .
C8 H8A 0.9900 .
C8 H8B 0.9900 .
C9 O3 1.197(2) .
C9 O2 1.375(2) .
C10 O4 1.207(2) .
C10 O5 1.338(2) .
C11 O5 1.443(2) .
C11 H11A 0.9800 .
C11 H11B 0.9800 .
C11 H11C 0.9800 .

loop_
_geom_torsion_atom_site_label_1
_geom_torsion_atom_site_label_2
_geom_torsion_atom_site_label_3
_geom_torsion_atom_site_label_4
_geom_torsion
_geom_torsion_site_symmetry_1
_geom_torsion_site_symmetry_2
_geom_torsion_site_symmetry_3
_geom_torsion_site_symmetry_4
O1 C1 C2 C3 146.90(16) . . . .
C6 C1 C2 C3 -31.7(2) . . . .
C1 C2 C3 C4 35.2(2) . . . .
C2 C3 C4 O2 161.25(14) . . . .
C2 C3 C4 C5 -64.31(18) . . . .
C2 C3 C4 C7 55.62(18) . . . .
O2 C4 C5 C6 -138.80(13) . . . .
C3 C4 C5 C6 83.93(16) . . . .
C7 C4 C5 C6 -42.88(15) . . . .
C4 C5 C6 C10 173.78(13) . . . .
C4 C5 C6 C1 -67.53(15) . . . .
C4 C5 C6 C8 49.91(15) . . . .
O1 C1 C6 C10 -7.4(2) . . . .
C2 C1 C6 C10 171.20(15) . . . .
O1 C1 C6 C5 -130.04(16) . . . .
C2 C1 C6 C5 48.57(18) . . . .
O1 C1 C6 C8 119.61(17) . . . .
C2 C1 C6 C8 -61.77(19) . . . .
O2 C4 C7 C9 9.42(11) . . . .
C3 C4 C7 C9 131.92(15) . . . .
C5 C4 C7 C9 -104.15(14) . . . .
O2 C4 C7 C8 133.71(13) . . . .
C3 C4 C7 C8 -103.79(17) . . . .
C5 C4 C7 C8 20.14(17) . . . .
C9 C7 C8 C6 104.99(18) . . . .
C4 C7 C8 C6 10.91(17) . . . .
C10 C6 C8 C7 -161.60(14) . . . .
C5 C6 C8 C7 -37.68(16) . . . .
C1 C6 C8 C7 74.62(16) . . . .
C4 C7 C9 O3 170.1(2) . . . .
C8 C7 C9 O3 63.6(3) . . . .
C4 C7 C9 O2 -10.28(12) . . . .
C8 C7 C9 O2 -116.79(17) . . . .
C5 C6 C10 O4 21.4(2) . . . .
C1 C6 C10 O4 -95.61(18) . . . .
C8 C6 C10 O4 138.49(16) . . . .
C5 C6 C10 O5 -159.84(13) . . . .
C1 C6 C10 O5 83.19(16) . . . .
C8 C6 C10 O5 -42.71(19) . . . .
O3 C9 O2 C4 -169.84(18) . . . .
C7 C9 O2 C4 10.46(12) . . . .
C3 C4 O2 C9 -130.77(16) . . . .
C5 C4 O2 C9 95.17(15) . . . .
C7 C4 O2 C9 -10.31(12) . . . .
O4 C10 O5 C11 2.8(2) . . . .
C6 C10 O5 C11 -176.05(13) . . . .
